data_7715158
loop_
_publ_author_name
'Koptseva, Tatyana S.'
'Skatova, Alexandra A.'
'Moskalev, Mikhail V.'
'Rumyantcev, Roman V.'
'Fedushkin, Igor L.'

_publ_section_title
;
 Diversity of transformation of heteroallenes on acenaphthene-1,2-diimine
 aluminum oxide.
;
_journal_issue 10
_journal_name_full 'Dalton transactions (Cambridge, England : 2003)'
_journal_page_first 4643
_journal_page_last 4651
_journal_paper_doi 10.1039/d3dt04333a
_journal_volume 53
_journal_year 2024
_chemical_formula_sum 'C94 H100 Al2 N5 O3'
_chemical_formula_weight 1401.74
_space_group_crystal_system monoclinic
_space_group_IT_number 14
_space_group_name_Hall '-P 2ybc'
_space_group_name_H-M_alt 'P 1 21/c 1'
_atom_sites_solution_hydrogens geom
_atom_sites_solution_primary dual
_atom_sites_solution_secondary difmap
_audit_creation_method SHELXL-2018/3
_audit_update_record
;
2023-11-28 deposited with the CCDC.	2024-02-12 downloaded from the CCDC.
;
_cell_angle_alpha 90
_cell_angle_beta 97.4280(10)
_cell_angle_gamma 90
_cell_formula_units_Z 4
_cell_length_a 23.6752(2)
_cell_length_b 13.47470(10)
_cell_length_c 25.0384(3)
_cell_measurement_reflns_used 29119
_cell_measurement_temperature 100(2)
_cell_measurement_theta_max 32.2180
_cell_measurement_theta_min 2.3090
_cell_volume 7920.62(13)
_computing_cell_refinement 'CrysAlisPro 1.171.41.93a (Rigaku OD, 2020)'
_computing_data_collection 'CrysAlisPro 1.171.41.93a (Rigaku OD, 2020)'
_computing_data_reduction 'CrysAlisPro 1.171.41.93a (Rigaku OD, 2020)'
_computing_molecular_graphics 'Mercury 2022.3.0'
_computing_publication_material 'Mercury 2022.3.0'
_computing_structure_refinement 'SHELXL-2018/3 (Sheldrick, 2018)'
_computing_structure_solution 'SHELXT 2018/2 (Sheldrick, 2018)'
_diffrn_ambient_temperature 100(2)
_diffrn_measured_fraction_theta_full 0.999
_diffrn_measured_fraction_theta_max 1.000
_diffrn_measurement_device_type 'Xcalibur, Eos'
_diffrn_measurement_method '\w scans'
_diffrn_radiation_type MoK\a
_diffrn_radiation_wavelength 0.71073
_diffrn_reflns_av_R_equivalents 0.0581
_diffrn_reflns_av_unetI/netI 0.0459
_diffrn_reflns_Laue_measured_fraction_full 0.999
_diffrn_reflns_Laue_measured_fraction_max 1.000
_diffrn_reflns_limit_h_max 33
_diffrn_reflns_limit_h_min -33
_diffrn_reflns_limit_k_max 19
_diffrn_reflns_limit_k_min -19
_diffrn_reflns_limit_l_max 35
_diffrn_reflns_limit_l_min -35
_diffrn_reflns_number 156778
_diffrn_reflns_point_group_measured_fraction_full 0.999
_diffrn_reflns_point_group_measured_fraction_max 1.000
_diffrn_reflns_theta_full 25.242
_diffrn_reflns_theta_max 30.508
_diffrn_reflns_theta_min 2.228
_diffrn_source 'fine-focus sealed X-ray tube'
_exptl_absorpt_coefficient_mu 0.091
_exptl_absorpt_correction_T_max 0.977
_exptl_absorpt_correction_T_min 0.959
_exptl_absorpt_correction_type analytical
_exptl_absorpt_process_details
;
CrysAlisPro 1.171.41.93a (Rigaku Oxford Diffraction, 2020)
Analytical numeric absorption correction using a multifaceted crystal
model based on expressions derived by R.C. Clark & J.S. Reid.
(Clark, R. C. & Reid, J. S. (1995). Acta Cryst. A51, 887-897)
Empirical absorption correction using spherical harmonics,
implemented in SCALE3 ABSPACK scaling algorithm.
;
_exptl_crystal_colour brown
_exptl_crystal_density_diffrn 1.175
_exptl_crystal_description prism
_exptl_crystal_F_000 2996
_exptl_crystal_size_max 0.575
_exptl_crystal_size_mid 0.307
_exptl_crystal_size_min 0.286
_refine_diff_density_max 0.629
_refine_diff_density_min -0.371
_refine_diff_density_rms 0.054
_refine_ls_extinction_method none
_refine_ls_goodness_of_fit_ref 1.017
_refine_ls_hydrogen_treatment constr
_refine_ls_matrix_type full
_refine_ls_number_parameters 984
_refine_ls_number_reflns 24148
_refine_ls_number_restraints 109
_refine_ls_restrained_S_all 1.030
_refine_ls_R_factor_all 0.0936
_refine_ls_R_factor_gt 0.0548
_refine_ls_shift/su_max 0.001
_refine_ls_shift/su_mean 0.000
_refine_ls_structure_factor_coef Fsqd
_refine_ls_weighting_details 'w=1/[\s^2^(Fo^2^)+(0.0639P)^2^+3.4296P] where P=(Fo^2^+2Fc^2^)/3'
_refine_ls_weighting_scheme calc
_refine_ls_wR_factor_gt 0.1270
_refine_ls_wR_factor_ref 0.1473
_reflns_Friedel_coverage 0.000
_reflns_number_gt 16400
_reflns_number_total 24148
_reflns_threshold_expression 'I > 2\s(I)'
_cod_data_source_file d3dt04333a2.cif
_cod_data_source_block albianoophnco
_cod_depositor_comments 'Adding full bibliography for 7715158--7715163.cif.'
_cod_original_sg_symbol_H-M 'P 21/c'
_cod_database_code 7715158
_shelx_shelxl_version_number 2018/3
_shelx_space_group_comment
;
The symmetry employed for this shelxl refinement is uniquely defined
by the following loop, which should always be used as a source of
symmetry information in preference to the above space-group names.
They are only intended as comments.
;
_shelx_estimated_absorpt_t_min 0.950
_shelx_estimated_absorpt_t_max 0.975

loop_
_space_group_symop_operation_xyz
'x, y, z'
'-x, y+1/2, -z+1/2'
'-x, -y, -z'
'x, -y-1/2, z-1/2'

loop_
_atom_site_label
_atom_site_type_symbol
_atom_site_fract_x
_atom_site_fract_y
_atom_site_fract_z
_atom_site_U_iso_or_equiv
_atom_site_adp_type
_atom_site_occupancy
_atom_site_site_symmetry_order
_atom_site_calc_flag
_atom_site_refinement_flags_posn
_atom_site_refinement_flags_adp
_atom_site_refinement_flags_occupancy
_atom_site_disorder_assembly
_atom_site_disorder_group
Al1 Al 0.22381(2) 0.35240(3) 0.69053(2) 0.01781(9) Uani 1 1 d . . . . .
Al2 Al 0.28099(2) 0.51864(3) 0.74790(2) 0.01937(10) Uani 1 1 d . . . . .
O1 O 0.26074(4) 0.39819(8) 0.74761(4) 0.0219(2) Uani 1 1 d . . . . .
O2 O 0.27019(5) 0.56529(9) 0.68161(5) 0.0261(2) Uani 1 1 d . . . . .
O3 O 0.20962(5) 0.44883(8) 0.64347(4) 0.0259(2) Uani 1 1 d . . . . .
N1 N 0.24951(5) 0.24472(9) 0.65054(5) 0.0191(2) Uani 1 1 d . . . . .
N2 N 0.15715(5) 0.27902(9) 0.69756(5) 0.0176(2) Uani 1 1 d . . . . .
N3 N 0.25035(5) 0.61731(9) 0.79077(5) 0.0187(2) Uani 1 1 d . . . . .
N4 N 0.35456(5) 0.55318(9) 0.78146(5) 0.0203(3) Uani 1 1 d . . . . .
N5 N 0.22654(7) 0.59228(11) 0.59745(6) 0.0310(3) Uani 1 1 d . . . . .
C1 C 0.20699(6) 0.17887(11) 0.64154(6) 0.0174(3) Uani 1 1 d . . . . .
C2 C 0.15699(6) 0.19754(11) 0.66690(6) 0.0169(3) Uani 1 1 d . . . . .
C3 C 0.11661(6) 0.11689(11) 0.65329(6) 0.0176(3) Uani 1 1 d . . . . .
C4 C 0.14346(6) 0.05279(11) 0.61918(6) 0.0186(3) Uani 1 1 d . . . . .
C5 C 0.19920(6) 0.08540(11) 0.61207(6) 0.0185(3) Uani 1 1 d . . . . .
C6 C 0.23182(7) 0.02619(12) 0.58313(6) 0.0228(3) Uani 1 1 d . . . . .
H6A H 0.269646 0.044624 0.578607 0.027 Uiso 1 1 calc R U . . .
C7 C 0.20758(7) -0.06280(12) 0.56029(6) 0.0252(3) Uani 1 1 d . . . . .
H7A H 0.229965 -0.103993 0.540496 0.030 Uiso 1 1 calc R U . . .
C8 C 0.15291(7) -0.09183(12) 0.56567(6) 0.0245(3) Uani 1 1 d . . . . .
H8A H 0.137820 -0.150750 0.548539 0.029 Uiso 1 1 calc R U . . .
C9 C 0.11884(7) -0.03410(11) 0.59676(6) 0.0211(3) Uani 1 1 d . . . . .
C10 C 0.06323(7) -0.05679(12) 0.60930(6) 0.0240(3) Uani 1 1 d . . . . .
H10A H 0.044046 -0.114429 0.594551 0.029 Uiso 1 1 calc R U . . .
C11 C 0.03735(6) 0.00436(12) 0.64260(6) 0.0234(3) Uani 1 1 d . . . . .
H11A H 0.000450 -0.012771 0.650636 0.028 Uiso 1 1 calc R U . . .
C12 C 0.06331(6) 0.09214(11) 0.66558(6) 0.0208(3) Uani 1 1 d . . . . .
H12A H 0.044447 0.132690 0.688780 0.025 Uiso 1 1 calc R U . . .
C13 C 0.30164(6) 0.22461(11) 0.62873(6) 0.0212(3) Uani 1 1 d . . . . .
C14 C 0.34574(7) 0.17757(13) 0.66221(7) 0.0272(3) Uani 1 1 d . . . . .
C15 C 0.39418(7) 0.15001(15) 0.63935(8) 0.0347(4) Uani 1 1 d . . . . .
H15A H 0.424422 0.116828 0.660844 0.042 Uiso 1 1 calc R U . . .
C16 C 0.39886(7) 0.17014(15) 0.58608(8) 0.0372(4) Uani 1 1 d . . . . .
H16A H 0.431661 0.149109 0.570971 0.045 Uiso 1 1 calc R U . . .
C17 C 0.35608(7) 0.22070(14) 0.55467(8) 0.0322(4) Uani 1 1 d . . . . .
H17A H 0.360349 0.235754 0.518340 0.039 Uiso 1 1 calc R U . . .
C18 C 0.30656(7) 0.25024(12) 0.57524(7) 0.0250(3) Uani 1 1 d . . . . .
C19 C 0.34128(8) 0.15523(15) 0.72089(7) 0.0346(4) Uani 1 1 d . . . . .
H19A H 0.308613 0.194406 0.731480 0.041 Uiso 1 1 calc R U . . .
C20 C 0.32883(11) 0.0465(2) 0.72894(9) 0.0565(6) Uani 1 1 d . . . . .
H20A H 0.293124 0.028503 0.706769 0.085 Uiso 1 1 calc R U . . .
H20B H 0.325311 0.034413 0.766956 0.085 Uiso 1 1 calc R U . . .
H20C H 0.359992 0.006280 0.718295 0.085 Uiso 1 1 calc R U . . .
C21 C 0.39484(10) 0.18679(19) 0.75743(9) 0.0534(6) Uani 1 1 d . . . . .
H21A H 0.389446 0.175690 0.795117 0.080 Uiso 1 1 calc R U . . .
H21B H 0.402145 0.257377 0.751828 0.080 Uiso 1 1 calc R U . . .
H21C H 0.427339 0.147602 0.748815 0.080 Uiso 1 1 calc R U . . .
C22 C 0.26093(7) 0.30768(13) 0.53975(7) 0.0288(3) Uani 1 1 d . . . . .
H22A H 0.232816 0.332411 0.563199 0.035 Uiso 1 1 calc R U . . .
C23 C 0.22871(9) 0.24282(16) 0.49602(8) 0.0417(5) Uani 1 1 d . . . . .
H23A H 0.211389 0.186682 0.512758 0.063 Uiso 1 1 calc R U . . .
H23B H 0.255212 0.217964 0.472144 0.063 Uiso 1 1 calc R U . . .
H23C H 0.198830 0.282166 0.475084 0.063 Uiso 1 1 calc R U . . .
C24 C 0.28541(9) 0.39785(15) 0.51374(8) 0.0398(4) Uani 1 1 d . . . . .
H24A H 0.306653 0.439017 0.541720 0.060 Uiso 1 1 calc R U . . .
H24B H 0.254269 0.436791 0.494435 0.060 Uiso 1 1 calc R U . . .
H24C H 0.311018 0.375586 0.488373 0.060 Uiso 1 1 calc R U . . .
C25 C 0.11485(6) 0.28654(11) 0.73380(6) 0.0178(3) Uani 1 1 d . . . . .
C26 C 0.11758(6) 0.22014(11) 0.77755(6) 0.0203(3) Uani 1 1 d . . . . .
C27 C 0.07458(7) 0.22539(12) 0.81031(6) 0.0239(3) Uani 1 1 d . . . . .
H27A H 0.074949 0.180602 0.839658 0.029 Uiso 1 1 calc R U . . .
C28 C 0.03123(7) 0.29459(13) 0.80104(7) 0.0267(3) Uani 1 1 d . . . . .
H28A H 0.001944 0.296351 0.823631 0.032 Uiso 1 1 calc R U . . .
C29 C 0.03048(6) 0.36104(12) 0.75902(7) 0.0249(3) Uani 1 1 d . . . . .
H29A H 0.001035 0.409286 0.753609 0.030 Uiso 1 1 calc R U . . .
C30 C 0.07206(6) 0.35884(11) 0.72433(6) 0.0204(3) Uani 1 1 d . . . . .
C31 C 0.16647(7) 0.14706(12) 0.79066(6) 0.0239(3) Uani 1 1 d . . . . .
H31A H 0.181193 0.129977 0.756130 0.029 Uiso 1 1 calc R U . . .
C32 C 0.14819(8) 0.05072(14) 0.81527(9) 0.0392(4) Uani 1 1 d . . . . .
H32A H 0.179588 0.002860 0.817729 0.059 Uiso 1 1 calc R U . . .
H32B H 0.115030 0.023396 0.792544 0.059 Uiso 1 1 calc R U . . .
H32C H 0.138203 0.063945 0.851384 0.059 Uiso 1 1 calc R U . . .
C33 C 0.21508(8) 0.19591(15) 0.82758(8) 0.0385(4) Uani 1 1 d . . . . .
H33A H 0.226768 0.256918 0.810735 0.058 Uiso 1 1 calc R U . . .
H33B H 0.247464 0.150170 0.833473 0.058 Uiso 1 1 calc R U . . .
H33C H 0.202158 0.211974 0.862203 0.058 Uiso 1 1 calc R U . . .
C34 C 0.06969(7) 0.42896(12) 0.67687(7) 0.0251(3) Uani 1 1 d . . . . .
H34A H 0.109830 0.443946 0.671126 0.030 Uiso 1 1 calc R U . . .
C35 C 0.04055(8) 0.37939(15) 0.62540(7) 0.0366(4) Uani 1 1 d . . . . .
H35A H 0.061072 0.318531 0.618482 0.055 Uiso 1 1 calc R U . . .
H35B H 0.040848 0.424972 0.594933 0.055 Uiso 1 1 calc R U . . .
H35C H 0.001107 0.363013 0.629886 0.055 Uiso 1 1 calc R U . . .
C36 C 0.04082(9) 0.52767(14) 0.68648(10) 0.0433(5) Uani 1 1 d . . . . .
H36A H 0.058209 0.556225 0.720699 0.065 Uiso 1 1 calc R U . . .
H36B H 0.000132 0.516492 0.687858 0.065 Uiso 1 1 calc R U . . .
H36C H 0.045609 0.573579 0.657043 0.065 Uiso 1 1 calc R U . . .
C37 C 0.29377(6) 0.67399(11) 0.81230(6) 0.0180(3) Uani 1 1 d . . . . .
C38 C 0.35016(6) 0.63934(11) 0.80726(6) 0.0184(3) Uani 1 1 d . . . . .
C39 C 0.39114(6) 0.71111(11) 0.83279(6) 0.0189(3) Uani 1 1 d . . . . .
C40 C 0.35796(6) 0.78761(11) 0.85229(6) 0.0189(3) Uani 1 1 d . . . . .
C41 C 0.29843(6) 0.76780(11) 0.84192(6) 0.0186(3) Uani 1 1 d . . . . .
C42 C 0.26124(7) 0.83437(12) 0.86044(6) 0.0230(3) Uani 1 1 d . . . . .
H42A H 0.221314 0.822942 0.854826 0.028 Uiso 1 1 calc R U . . .
C43 C 0.28392(7) 0.92025(12) 0.88804(7) 0.0268(3) Uani 1 1 d . . . . .
H43A H 0.258441 0.965769 0.901324 0.032 Uiso 1 1 calc R U . . .
C44 C 0.34139(7) 0.94031(12) 0.89635(7) 0.0270(3) Uani 1 1 d . . . . .
H44A H 0.354707 0.999827 0.914023 0.032 Uiso 1 1 calc R U . . .
C45 C 0.38081(7) 0.87237(12) 0.87860(6) 0.0231(3) Uani 1 1 d . . . . .
C46 C 0.44124(7) 0.88006(12) 0.88524(7) 0.0259(3) Uani 1 1 d . . . . .
H46A H 0.459289 0.936674 0.902440 0.031 Uiso 1 1 calc R U . . .
C47 C 0.47359(7) 0.80593(13) 0.86689(7) 0.0271(3) Uani 1 1 d . . . . .
H47A H 0.513873 0.812522 0.872216 0.033 Uiso 1 1 calc R U . . .
C48 C 0.44949(6) 0.72002(12) 0.84035(6) 0.0234(3) Uani 1 1 d . . . . .
H48A H 0.473006 0.669977 0.828112 0.028 Uiso 1 1 calc R U . . .
C49 C 0.19349(6) 0.64650(11) 0.79817(6) 0.0186(3) Uani 1 1 d . . . . .
C50 C 0.16858(6) 0.60140(12) 0.83991(6) 0.0223(3) Uani 1 1 d . . . . .
C51 C 0.11538(7) 0.63654(13) 0.84984(7) 0.0295(4) Uani 1 1 d . . . . .
H51A H 0.097646 0.608106 0.878152 0.035 Uiso 1 1 calc R U . . .
C52 C 0.08817(7) 0.71181(14) 0.81922(8) 0.0323(4) Uani 1 1 d . . . . .
H52A H 0.052643 0.736295 0.827374 0.039 Uiso 1 1 calc R U . . .
C53 C 0.11239(7) 0.75151(13) 0.77690(7) 0.0302(4) Uani 1 1 d . . . . .
H53A H 0.092684 0.801955 0.755475 0.036 Uiso 1 1 calc R U . . .
C54 C 0.16529(6) 0.71918(12) 0.76481(7) 0.0237(3) Uani 1 1 d . . . . .
C55 C 0.19902(7) 0.51932(13) 0.87347(7) 0.0290(3) Uani 1 1 d . . . . .
H55A H 0.224124 0.484232 0.850378 0.035 Uiso 1 1 calc R U . . .
C56 C 0.15778(10) 0.44258(16) 0.89145(10) 0.0479(5) Uani 1 1 d . . . . .
H56A H 0.132905 0.417820 0.859946 0.072 Uiso 1 1 calc R U . . .
H56B H 0.134590 0.473525 0.916578 0.072 Uiso 1 1 calc R U . . .
H56C H 0.179423 0.387231 0.909356 0.072 Uiso 1 1 calc R U . . .
C57 C 0.23738(10) 0.56238(17) 0.92184(8) 0.0467(5) Uani 1 1 d . . . . .
H57A H 0.265284 0.607399 0.909114 0.070 Uiso 1 1 calc R U . . .
H57B H 0.257342 0.508294 0.942569 0.070 Uiso 1 1 calc R U . . .
H57C H 0.214072 0.598996 0.944795 0.070 Uiso 1 1 calc R U . . .
C58 C 0.18827(8) 0.75817(13) 0.71519(7) 0.0302(4) Uani 1 1 d . . . . .
H58A H 0.226114 0.726264 0.713400 0.036 Uiso 1 1 calc R U . . .
C59 C 0.14836(9) 0.72703(14) 0.66495(8) 0.0370(4) Uani 1 1 d . . . . .
H59A H 0.165203 0.745831 0.632658 0.056 Uiso 1 1 calc R U . . .
H59B H 0.111535 0.760354 0.664723 0.056 Uiso 1 1 calc R U . . .
H59C H 0.142791 0.654979 0.665316 0.056 Uiso 1 1 calc R U . . .
C60 C 0.19701(9) 0.87045(14) 0.71632(8) 0.0371(4) Uani 1 1 d . . . . .
H60A H 0.222749 0.888779 0.748660 0.056 Uiso 1 1 calc R U . . .
H60B H 0.160231 0.903595 0.716820 0.056 Uiso 1 1 calc R U . . .
H60C H 0.213646 0.891059 0.684217 0.056 Uiso 1 1 calc R U . . .
C61 C 0.40899(6) 0.50513(11) 0.78400(6) 0.0209(3) Uani 1 1 d . . . . .
C62 C 0.43043(7) 0.45371(12) 0.83127(7) 0.0251(3) Uani 1 1 d . . . . .
C63 C 0.48278(7) 0.40568(13) 0.83213(8) 0.0310(4) Uani 1 1 d . . . . .
H63A H 0.498203 0.370143 0.863420 0.037 Uiso 1 1 calc R U . . .
C64 C 0.51259(7) 0.40902(13) 0.78806(8) 0.0325(4) Uani 1 1 d . . . . .
H64A H 0.548093 0.375674 0.789350 0.039 Uiso 1 1 calc R U . . .
C65 C 0.49108(7) 0.46037(13) 0.74242(8) 0.0298(4) Uani 1 1 d . . . . .
H65A H 0.512088 0.462283 0.712578 0.036 Uiso 1 1 calc R U . . .
C66 C 0.43877(6) 0.50980(12) 0.73923(7) 0.0233(3) Uani 1 1 d . . . . .
C67 C 0.39699(8) 0.44647(14) 0.87909(7) 0.0313(4) Uani 1 1 d . . . . .
H67A H 0.373159 0.507704 0.879333 0.038 Uiso 1 1 calc R U . . .
C68 C 0.35679(9) 0.35753(18) 0.87326(9) 0.0470(5) Uani 1 1 d . . . . .
H68A H 0.332994 0.360459 0.838228 0.071 Uiso 1 1 calc R U . . .
H68B H 0.332447 0.358932 0.902069 0.071 Uiso 1 1 calc R U . . .
H68C H 0.379102 0.296065 0.875727 0.071 Uiso 1 1 calc R U . . .
C69 C 0.43522(10) 0.4411(2) 0.93316(8) 0.0510(6) Uani 1 1 d . . . . .
H69A H 0.411662 0.444366 0.962548 0.077 Uiso 1 1 calc R U . . .
H69B H 0.461964 0.496931 0.936133 0.077 Uiso 1 1 calc R U . . .
H69C H 0.456513 0.378545 0.935444 0.077 Uiso 1 1 calc R U . . .
C70 C 0.41458(7) 0.56332(13) 0.68812(7) 0.0262(3) Uani 1 1 d . . . . .
H70A H 0.382591 0.606143 0.697021 0.031 Uiso 1 1 calc R U . . .
C71 C 0.38960(8) 0.48835(15) 0.64540(7) 0.0351(4) Uani 1 1 d . . . . .
H71A H 0.368652 0.523817 0.614877 0.053 Uiso 1 1 calc R U . . .
H71B H 0.363649 0.443394 0.661063 0.053 Uiso 1 1 calc R U . . .
H71C H 0.420522 0.449907 0.632955 0.053 Uiso 1 1 calc R U . . .
C72 C 0.45803(8) 0.63091(15) 0.66615(8) 0.0379(4) Uani 1 1 d . . . . .
H72A H 0.473302 0.678158 0.694099 0.057 Uiso 1 1 calc R U . . .
H72B H 0.439478 0.667261 0.634784 0.057 Uiso 1 1 calc R U . . .
H72C H 0.489178 0.590647 0.655474 0.057 Uiso 1 1 calc R U . . .
C73 C 0.23451(7) 0.53531(12) 0.63873(6) 0.0238(3) Uani 1 1 d . . . . .
C74 C 0.18748(8) 0.57255(14) 0.55095(7) 0.0307(4) Uani 1 1 d . . . . .
C75 C 0.18909(8) 0.63990(16) 0.50882(7) 0.0381(4) Uani 1 1 d . . . . .
H75A H 0.215095 0.693792 0.513979 0.046 Uiso 1 1 calc R U . . .
C76 C 0.15483(9) 0.63216(19) 0.46006(8) 0.0450(5) Uani 1 1 d . U . . .
H76A H 0.157538 0.679274 0.432276 0.054 Uiso 1 1 calc R U . . .
C77 C 0.11594(10) 0.55341(19) 0.45231(8) 0.0495(5) Uani 1 1 d . U . . .
H77A H 0.092287 0.545991 0.418895 0.059 Uiso 1 1 calc R U . . .
C78 C 0.11224(9) 0.48636(16) 0.49378(8) 0.0414(5) Uani 1 1 d . U . . .
H78A H 0.085621 0.433344 0.488867 0.050 Uiso 1 1 calc R U . . .
C79 C 0.14748(8) 0.49647(15) 0.54275(8) 0.0370(4) Uani 1 1 d . . . . .
H79A H 0.144094 0.450584 0.570961 0.044 Uiso 1 1 calc R U . . .
C1S C -0.01445(8) -0.29028(13) 0.55893(7) 0.0305(4) Uani 1 1 d . . . . .
H1SA H -0.015181 -0.337340 0.587083 0.037 Uiso 1 1 calc R U . . .
C2S C 0.02960(8) -0.29200(13) 0.52783(7) 0.0311(4) Uani 1 1 d . . . . .
H2SA H 0.059036 -0.340046 0.534471 0.037 Uiso 1 1 calc R U . . .
C3S C 0.03060(9) -0.22350(15) 0.48706(7) 0.0383(4) Uani 1 1 d . . . . .
H3SA H 0.060544 -0.224615 0.465211 0.046 Uiso 1 1 calc R U . . .
C4S C -0.01221(10) -0.15302(17) 0.47805(8) 0.0474(5) Uani 1 1 d . . . . .
H4SA H -0.011113 -0.104997 0.450424 0.057 Uiso 1 1 calc R U . . .
C5S C -0.05628(9) -0.15222(17) 0.50888(8) 0.0434(5) Uani 1 1 d . . . . .
H5SA H -0.085808 -0.104381 0.502112 0.052 Uiso 1 1 calc R U . . .
C6S C -0.05764(8) -0.22054(15) 0.54947(7) 0.0343(4) Uani 1 1 d . . . . .
H6SA H -0.087964 -0.219975 0.570890 0.041 Uiso 1 1 calc R U . . .
C7S C 0.45009(10) 0.9767(2) 1.01867(9) 0.0565(7) Uani 1 1 d . U . . .
H7SA H 0.415298 0.960557 1.031748 0.068 Uiso 1 1 calc R U . . .
C8S C 0.49180(13) 0.9075(2) 1.01981(9) 0.0612(7) Uani 1 1 d . U . . .
H8SA H 0.486276 0.843001 1.033490 0.073 Uiso 1 1 calc R U . . .
C9S C 0.54222(10) 0.9314(2) 1.00102(10) 0.0607(7) Uani 1 1 d . U . . .
H9SA H 0.571662 0.883303 1.001867 0.073 Uiso 1 1 calc R U . . .
C10S C 0.38724(15) 0.89961(17) 0.55639(19) 0.0525(13) Uani 0.640(7) 1 d G U P A 1
H10B H 0.405926 0.962151 0.558677 0.063 Uiso 0.640(7) 1 calc R U P A 1
C11S C 0.35980(17) 0.8663(3) 0.59885(11) 0.0490(12) Uani 0.640(7) 1 d G U P A 1
H11B H 0.359722 0.906140 0.630156 0.059 Uiso 0.640(7) 1 calc R U P A 1
C12S C 0.33246(14) 0.7748(3) 0.59550(12) 0.0480(13) Uani 0.640(7) 1 d G U P A 1
H12B H 0.313702 0.752099 0.624516 0.058 Uiso 0.640(7) 1 calc R U P A 1
C13S C 0.33257(11) 0.71661(18) 0.54969(17) 0.0360(9) Uani 0.640(7) 1 d G U P A 1
H13A H 0.313886 0.654069 0.547397 0.043 Uiso 0.640(7) 1 calc R U P A 1
C14S C 0.36002(16) 0.7499(2) 0.50723(10) 0.0472(11) Uani 0.640(7) 1 d G U P A 1
H14A H 0.360090 0.710079 0.475917 0.057 Uiso 0.640(7) 1 calc R U P A 1
C15S C 0.38735(16) 0.8414(2) 0.51058(15) 0.0596(14) Uani 0.640(7) 1 d G U P A 1
H15B H 0.406110 0.864120 0.481556 0.071 Uiso 0.640(7) 1 calc R U P A 1
C10Q C 0.3980(3) 0.8861(6) 0.5401(3) 0.066(3) Uani 0.360(7) 1 d G U P A 2
H10C H 0.422223 0.934484 0.527373 0.079 Uiso 0.360(7) 1 calc R U P A 2
C11Q C 0.3812(3) 0.8958(3) 0.5910(3) 0.050(2) Uani 0.360(7) 1 d G U P A 2
H11C H 0.393914 0.950858 0.613086 0.060 Uiso 0.360(7) 1 calc R U P A 2
C12Q C 0.3459(2) 0.8249(6) 0.60970(19) 0.0438(18) Uani 0.360(7) 1 d G U P A 2
H12C H 0.334366 0.831596 0.644503 0.053 Uiso 0.360(7) 1 calc R U P A 2
C13Q C 0.3273(2) 0.7444(4) 0.5775(4) 0.052(2) Uani 0.360(7) 1 d G U P A 2
H13B H 0.303127 0.695960 0.590207 0.063 Uiso 0.360(7) 1 calc R U P A 2
C14Q C 0.3441(3) 0.7347(5) 0.5265(3) 0.054(2) Uani 0.360(7) 1 d G U P A 2
H14B H 0.331435 0.679583 0.504494 0.065 Uiso 0.360(7) 1 calc R U P A 2
C15Q C 0.3795(3) 0.8055(8) 0.5079(2) 0.083(3) Uani 0.360(7) 1 d G U P A 2
H15C H 0.390983 0.798844 0.473076 0.100 Uiso 0.360(7) 1 calc R U P A 2

loop_
_atom_site_aniso_label
_atom_site_aniso_U_11
_atom_site_aniso_U_22
_atom_site_aniso_U_33
_atom_site_aniso_U_23
_atom_site_aniso_U_13
_atom_site_aniso_U_12
Al1 0.0153(2) 0.0179(2) 0.0203(2) -0.00301(17) 0.00238(16) -0.00162(16)
Al2 0.0162(2) 0.0187(2) 0.0231(2) -0.00452(18) 0.00235(16) -0.00168(16)
O1 0.0214(5) 0.0204(5) 0.0231(5) -0.0036(4) 0.0000(4) -0.0013(4)
O2 0.0279(6) 0.0249(6) 0.0254(6) -0.0009(5) 0.0037(4) -0.0064(5)
O3 0.0301(6) 0.0222(5) 0.0242(6) 0.0004(4) -0.0013(4) -0.0045(5)
N1 0.0140(5) 0.0217(6) 0.0219(6) -0.0046(5) 0.0034(4) -0.0016(5)
N2 0.0150(5) 0.0184(6) 0.0195(6) -0.0035(5) 0.0028(4) 0.0001(4)
N3 0.0141(5) 0.0187(6) 0.0235(6) -0.0021(5) 0.0027(5) -0.0010(4)
N4 0.0148(5) 0.0203(6) 0.0261(6) -0.0052(5) 0.0031(5) 0.0000(5)
N5 0.0386(8) 0.0303(8) 0.0243(7) 0.0015(6) 0.0053(6) -0.0061(6)
C1 0.0169(6) 0.0173(6) 0.0179(6) -0.0018(5) 0.0018(5) -0.0004(5)
C2 0.0152(6) 0.0177(6) 0.0175(6) -0.0008(5) 0.0012(5) -0.0005(5)
C3 0.0171(6) 0.0172(6) 0.0181(6) 0.0004(5) 0.0002(5) -0.0012(5)
C4 0.0210(7) 0.0176(7) 0.0166(6) 0.0008(5) 0.0003(5) -0.0014(5)
C5 0.0194(7) 0.0182(7) 0.0175(6) -0.0006(5) 0.0009(5) -0.0013(5)
C6 0.0250(7) 0.0229(7) 0.0211(7) -0.0029(6) 0.0049(6) -0.0003(6)
C7 0.0343(8) 0.0209(7) 0.0210(7) -0.0047(6) 0.0058(6) 0.0008(6)
C8 0.0341(8) 0.0185(7) 0.0201(7) -0.0026(6) 0.0003(6) -0.0035(6)
C9 0.0262(7) 0.0179(7) 0.0183(7) 0.0003(5) -0.0007(6) -0.0034(6)
C10 0.0254(8) 0.0212(7) 0.0239(7) 0.0013(6) -0.0018(6) -0.0072(6)
C11 0.0198(7) 0.0243(8) 0.0253(7) 0.0024(6) -0.0001(6) -0.0070(6)
C12 0.0182(7) 0.0214(7) 0.0226(7) 0.0009(6) 0.0014(5) -0.0009(5)
C13 0.0154(6) 0.0214(7) 0.0275(8) -0.0080(6) 0.0056(5) -0.0035(5)
C14 0.0186(7) 0.0303(8) 0.0324(9) -0.0082(7) 0.0026(6) 0.0004(6)
C15 0.0177(7) 0.0413(10) 0.0450(11) -0.0102(9) 0.0041(7) 0.0031(7)
C16 0.0225(8) 0.0398(10) 0.0525(12) -0.0128(9) 0.0162(8) -0.0025(7)
C17 0.0296(9) 0.0338(9) 0.0364(9) -0.0079(8) 0.0166(7) -0.0061(7)
C18 0.0230(7) 0.0245(8) 0.0290(8) -0.0064(6) 0.0090(6) -0.0045(6)
C19 0.0269(8) 0.0448(11) 0.0307(9) -0.0034(8) -0.0011(7) 0.0129(8)
C20 0.0667(16) 0.0665(16) 0.0350(11) 0.0039(11) 0.0015(10) -0.0216(13)
C21 0.0555(14) 0.0579(14) 0.0415(12) -0.0127(11) -0.0140(10) 0.0007(11)
C22 0.0311(8) 0.0329(9) 0.0245(8) -0.0003(7) 0.0116(6) -0.0004(7)
C23 0.0444(11) 0.0406(11) 0.0379(10) 0.0064(9) -0.0035(8) -0.0113(9)
C24 0.0501(12) 0.0311(10) 0.0389(10) 0.0000(8) 0.0085(9) -0.0070(8)
C25 0.0137(6) 0.0195(7) 0.0203(7) -0.0043(5) 0.0029(5) -0.0013(5)
C26 0.0189(7) 0.0202(7) 0.0216(7) -0.0026(6) 0.0021(5) 0.0006(5)
C27 0.0252(8) 0.0248(8) 0.0227(7) -0.0006(6) 0.0072(6) -0.0003(6)
C28 0.0218(7) 0.0306(8) 0.0298(8) -0.0044(7) 0.0111(6) 0.0002(6)
C29 0.0172(7) 0.0252(8) 0.0325(8) -0.0047(7) 0.0041(6) 0.0031(6)
C30 0.0156(6) 0.0188(7) 0.0263(7) -0.0029(6) 0.0013(5) -0.0006(5)
C31 0.0246(7) 0.0249(8) 0.0223(7) 0.0025(6) 0.0035(6) 0.0065(6)
C32 0.0385(10) 0.0273(9) 0.0526(12) 0.0105(8) 0.0080(9) 0.0076(8)
C33 0.0298(9) 0.0383(10) 0.0439(11) 0.0026(9) -0.0086(8) 0.0031(8)
C34 0.0183(7) 0.0225(7) 0.0343(9) 0.0043(6) 0.0020(6) 0.0019(6)
C35 0.0349(10) 0.0394(10) 0.0325(9) 0.0096(8) -0.0066(7) -0.0028(8)
C36 0.0406(11) 0.0279(9) 0.0634(14) 0.0107(9) 0.0148(10) 0.0101(8)
C37 0.0170(6) 0.0175(7) 0.0197(7) -0.0016(5) 0.0029(5) -0.0008(5)
C38 0.0163(6) 0.0183(7) 0.0208(7) -0.0027(5) 0.0026(5) -0.0011(5)
C39 0.0179(7) 0.0186(7) 0.0204(7) -0.0025(5) 0.0036(5) -0.0023(5)
C40 0.0188(7) 0.0197(7) 0.0183(7) -0.0015(5) 0.0023(5) -0.0012(5)
C41 0.0192(7) 0.0191(7) 0.0177(6) -0.0016(5) 0.0028(5) -0.0010(5)
C42 0.0225(7) 0.0242(8) 0.0223(7) -0.0035(6) 0.0030(6) 0.0032(6)
C43 0.0307(8) 0.0249(8) 0.0245(8) -0.0062(6) 0.0021(6) 0.0057(6)
C44 0.0327(8) 0.0222(8) 0.0246(8) -0.0080(6) -0.0015(6) 0.0006(6)
C45 0.0251(7) 0.0222(7) 0.0210(7) -0.0034(6) -0.0009(6) -0.0025(6)
C46 0.0264(8) 0.0237(8) 0.0266(8) -0.0053(6) -0.0008(6) -0.0063(6)
C47 0.0201(7) 0.0287(8) 0.0319(8) -0.0036(7) 0.0010(6) -0.0064(6)
C48 0.0184(7) 0.0244(7) 0.0273(8) -0.0045(6) 0.0033(6) -0.0025(6)
C49 0.0140(6) 0.0188(7) 0.0233(7) -0.0033(6) 0.0032(5) -0.0008(5)
C50 0.0215(7) 0.0230(7) 0.0230(7) -0.0017(6) 0.0049(6) -0.0018(6)
C51 0.0233(8) 0.0334(9) 0.0338(9) -0.0041(7) 0.0118(7) -0.0031(7)
C52 0.0185(7) 0.0344(9) 0.0449(10) -0.0078(8) 0.0072(7) 0.0032(7)
C53 0.0204(8) 0.0287(8) 0.0407(10) 0.0006(7) 0.0011(7) 0.0064(6)
C54 0.0188(7) 0.0218(7) 0.0302(8) 0.0010(6) 0.0022(6) 0.0011(6)
C55 0.0317(9) 0.0304(9) 0.0261(8) 0.0052(7) 0.0084(7) 0.0016(7)
C56 0.0488(12) 0.0366(11) 0.0603(14) 0.0182(10) 0.0140(10) -0.0020(9)
C57 0.0593(13) 0.0503(13) 0.0278(9) 0.0103(9) -0.0040(9) -0.0028(10)
C58 0.0301(8) 0.0275(8) 0.0336(9) 0.0092(7) 0.0062(7) 0.0041(7)
C59 0.0482(11) 0.0279(9) 0.0348(10) 0.0024(8) 0.0042(8) 0.0009(8)
C60 0.0440(11) 0.0304(9) 0.0347(10) 0.0096(8) -0.0026(8) -0.0052(8)
C61 0.0154(6) 0.0181(7) 0.0292(8) -0.0069(6) 0.0026(6) -0.0010(5)
C62 0.0225(7) 0.0234(8) 0.0292(8) -0.0043(6) 0.0031(6) -0.0007(6)
C63 0.0266(8) 0.0283(8) 0.0370(9) 0.0014(7) -0.0003(7) 0.0044(7)
C64 0.0192(8) 0.0300(9) 0.0487(11) -0.0038(8) 0.0053(7) 0.0057(6)
C65 0.0218(8) 0.0305(9) 0.0386(9) -0.0068(7) 0.0098(7) 0.0013(6)
C66 0.0191(7) 0.0218(7) 0.0297(8) -0.0062(6) 0.0054(6) -0.0014(6)
C67 0.0325(9) 0.0333(9) 0.0288(8) 0.0021(7) 0.0061(7) 0.0032(7)
C68 0.0471(12) 0.0549(13) 0.0412(11) 0.0038(10) 0.0137(9) -0.0133(10)
C69 0.0533(13) 0.0679(16) 0.0316(10) -0.0055(10) 0.0039(9) 0.0009(11)
C70 0.0209(7) 0.0290(8) 0.0297(8) -0.0029(7) 0.0072(6) -0.0015(6)
C71 0.0332(9) 0.0405(10) 0.0314(9) -0.0087(8) 0.0037(7) -0.0004(8)
C72 0.0301(9) 0.0417(11) 0.0429(11) 0.0081(9) 0.0085(8) -0.0049(8)
C73 0.0258(8) 0.0238(8) 0.0231(7) -0.0031(6) 0.0075(6) -0.0032(6)
C74 0.0348(9) 0.0329(9) 0.0251(8) -0.0001(7) 0.0061(7) 0.0058(7)
C75 0.0401(10) 0.0473(11) 0.0283(9) 0.0089(8) 0.0099(8) 0.0114(9)
C76 0.0387(10) 0.0714(14) 0.0263(9) 0.0082(9) 0.0097(8) 0.0197(9)
C77 0.0477(11) 0.0717(14) 0.0270(9) -0.0113(10) -0.0029(8) 0.0284(10)
C78 0.0427(11) 0.0379(10) 0.0396(10) -0.0112(8) -0.0103(8) 0.0093(8)
C79 0.0380(10) 0.0359(10) 0.0341(9) -0.0060(8) -0.0067(8) 0.0015(8)
C1S 0.0352(9) 0.0241(8) 0.0317(9) -0.0010(7) 0.0021(7) -0.0021(7)
C2S 0.0333(9) 0.0262(8) 0.0332(9) -0.0073(7) 0.0023(7) 0.0020(7)
C3S 0.0458(11) 0.0432(11) 0.0267(9) -0.0063(8) 0.0080(8) 0.0022(9)
C4S 0.0679(15) 0.0502(13) 0.0237(9) 0.0078(9) 0.0039(9) 0.0138(11)
C5S 0.0488(12) 0.0492(12) 0.0290(9) -0.0013(9) -0.0071(8) 0.0205(10)
C6S 0.0297(9) 0.0395(10) 0.0329(9) -0.0072(8) 0.0001(7) 0.0019(7)
C7S 0.0410(12) 0.0939(19) 0.0372(11) -0.0279(12) 0.0142(9) -0.0244(12)
C8S 0.0868(19) 0.0556(14) 0.0362(11) -0.0086(10) -0.0112(12) -0.0183(13)
C9S 0.0461(13) 0.0787(18) 0.0518(13) -0.0367(13) -0.0152(10) 0.0202(12)
C10S 0.057(2) 0.0375(19) 0.063(3) -0.0120(19) 0.008(2) -0.0085(17)
C11S 0.045(2) 0.051(3) 0.049(2) -0.0100(19) -0.0036(17) 0.009(2)
C12S 0.044(2) 0.054(3) 0.046(2) 0.004(2) 0.0049(17) 0.0136(19)
C13S 0.0310(15) 0.0374(17) 0.040(2) 0.0110(16) 0.0083(14) 0.0036(12)
C14S 0.069(3) 0.0314(18) 0.0424(19) 0.0018(15) 0.0095(18) -0.0042(17)
C15S 0.079(3) 0.038(2) 0.067(3) 0.0018(19) 0.030(2) -0.0114(19)
C10Q 0.066(4) 0.072(5) 0.058(4) 0.006(3) 0.003(3) -0.011(3)
C11Q 0.052(4) 0.043(3) 0.053(4) 0.009(3) -0.002(3) -0.005(3)
C12Q 0.036(3) 0.035(3) 0.058(4) 0.002(3) 0.001(3) 0.000(3)
C13Q 0.046(3) 0.046(4) 0.062(4) 0.007(3) -0.002(3) -0.004(3)
C14Q 0.048(4) 0.055(4) 0.056(4) -0.016(3) -0.005(3) 0.003(3)
C15Q 0.083(5) 0.090(5) 0.076(5) -0.007(4) 0.008(4) -0.003(4)

loop_
_atom_type_symbol
_atom_type_description
_atom_type_scat_dispersion_real
_atom_type_scat_dispersion_imag
_atom_type_scat_source
C C 0.0033 0.0016 'International Tables Vol C Tables 4.2.6.8 and 6.1.1.4'
H H 0.0000 0.0000 'International Tables Vol C Tables 4.2.6.8 and 6.1.1.4'
N N 0.0061 0.0033 'International Tables Vol C Tables 4.2.6.8 and 6.1.1.4'
O O 0.0106 0.0060 'International Tables Vol C Tables 4.2.6.8 and 6.1.1.4'
Al Al 0.0645 0.0514 'International Tables Vol C Tables 4.2.6.8 and 6.1.1.4'

loop_
_geom_angle_atom_site_label_1
_geom_angle_atom_site_label_2
_geom_angle_atom_site_label_3
_geom_angle
_geom_angle_site_symmetry_1
_geom_angle_site_symmetry_3
_geom_angle_publ_flag
O1 Al1 O3 109.26(6) . . ?
O1 Al1 N2 117.30(6) . . ?
O3 Al1 N2 111.09(6) . . ?
O1 Al1 N1 123.76(6) . . ?
O3 Al1 N1 104.88(6) . . ?
N2 Al1 N1 88.73(5) . . ?
O1 Al1 Al2 31.03(4) . . ?
O3 Al1 Al2 78.32(4) . . ?
N2 Al1 Al2 134.43(4) . . ?
N1 Al1 Al2 133.44(4) . . ?
O1 Al2 O2 109.37(6) . . ?
O1 Al2 N4 118.82(6) . . ?
O2 Al2 N4 110.10(6) . . ?
O1 Al2 N3 122.83(6) . . ?
O2 Al2 N3 105.17(6) . . ?
N4 Al2 N3 88.50(5) . . ?
O1 Al2 Al1 31.04(4) . . ?
O2 Al2 Al1 78.90(4) . . ?
N4 Al2 Al1 138.95(4) . . ?
N3 Al2 Al1 128.99(4) . . ?
Al2 O1 Al1 117.93(7) . . ?
C73 O2 Al2 130.30(10) . . ?
C73 O3 Al1 131.70(11) . . ?
C1 N1 C13 118.34(12) . . ?
C1 N1 Al1 107.98(9) . . ?
C13 N1 Al1 133.66(10) . . ?
C2 N2 C25 117.94(12) . . ?
C2 N2 Al1 108.42(9) . . ?
C25 N2 Al1 132.80(10) . . ?
C37 N3 C49 118.42(12) . . ?
C37 N3 Al2 107.23(9) . . ?
C49 N3 Al2 133.87(10) . . ?
C38 N4 C61 119.65(12) . . ?
C38 N4 Al2 107.64(9) . . ?
C61 N4 Al2 132.70(10) . . ?
C73 N5 C74 124.28(15) . . ?
N1 C1 C2 117.02(13) . . ?
N1 C1 C5 134.44(13) . . ?
C2 C1 C5 108.49(12) . . ?
N2 C2 C1 117.11(12) . . ?
N2 C2 C3 134.26(13) . . ?
C1 C2 C3 108.60(12) . . ?
C12 C3 C4 118.74(13) . . ?
C12 C3 C2 136.03(14) . . ?
C4 C3 C2 105.23(12) . . ?
C9 C4 C3 123.81(14) . . ?
C9 C4 C5 123.74(14) . . ?
C3 C4 C5 112.41(13) . . ?
C6 C5 C4 118.56(14) . . ?
C6 C5 C1 136.22(14) . . ?
C4 C5 C1 105.18(12) . . ?
C5 C6 C7 118.43(15) . . ?
C5 C6 H6A 120.8 . . ?
C7 C6 H6A 120.8 . . ?
C8 C7 C6 122.56(15) . . ?
C8 C7 H7A 118.7 . . ?
C6 C7 H7A 118.7 . . ?
C7 C8 C9 120.37(14) . . ?
C7 C8 H8A 119.8 . . ?
C9 C8 H8A 119.8 . . ?
C4 C9 C8 116.27(14) . . ?
C4 C9 C10 116.22(14) . . ?
C8 C9 C10 127.47(14) . . ?
C11 C10 C9 120.19(14) . . ?
C11 C10 H10A 119.9 . . ?
C9 C10 H10A 119.9 . . ?
C10 C11 C12 122.87(14) . . ?
C10 C11 H11A 118.6 . . ?
C12 C11 H11A 118.6 . . ?
C3 C12 C11 118.16(14) . . ?
C3 C12 H12A 120.9 . . ?
C11 C12 H12A 120.9 . . ?
C18 C13 C14 122.30(14) . . ?
C18 C13 N1 119.83(14) . . ?
C14 C13 N1 117.86(14) . . ?
C15 C14 C13 117.55(16) . . ?
C15 C14 C19 120.53(16) . . ?
C13 C14 C19 121.91(14) . . ?
C16 C15 C14 121.11(17) . . ?
C16 C15 H15A 119.4 . . ?
C14 C15 H15A 119.4 . . ?
C17 C16 C15 120.24(16) . . ?
C17 C16 H16A 119.9 . . ?
C15 C16 H16A 119.9 . . ?
C16 C17 C18 121.30(17) . . ?
C16 C17 H17A 119.4 . . ?
C18 C17 H17A 119.3 . . ?
C17 C18 C13 117.32(16) . . ?
C17 C18 C22 119.76(15) . . ?
C13 C18 C22 122.92(14) . . ?
C20 C19 C14 111.13(16) . . ?
C20 C19 C21 110.57(18) . . ?
C14 C19 C21 111.65(17) . . ?
C20 C19 H19A 107.8 . . ?
C14 C19 H19A 107.8 . . ?
C21 C19 H19A 107.8 . . ?
C19 C20 H20A 109.5 . . ?
C19 C20 H20B 109.5 . . ?
H20A C20 H20B 109.5 . . ?
C19 C20 H20C 109.5 . . ?
H20A C20 H20C 109.5 . . ?
H20B C20 H20C 109.5 . . ?
C19 C21 H21A 109.5 . . ?
C19 C21 H21B 109.5 . . ?
H21A C21 H21B 109.5 . . ?
C19 C21 H21C 109.5 . . ?
H21A C21 H21C 109.5 . . ?
H21B C21 H21C 109.5 . . ?
C18 C22 C23 112.31(15) . . ?
C18 C22 C24 111.98(15) . . ?
C23 C22 C24 109.37(15) . . ?
C18 C22 H22A 107.7 . . ?
C23 C22 H22A 107.7 . . ?
C24 C22 H22A 107.7 . . ?
C22 C23 H23A 109.5 . . ?
C22 C23 H23B 109.5 . . ?
H23A C23 H23B 109.5 . . ?
C22 C23 H23C 109.5 . . ?
H23A C23 H23C 109.5 . . ?
H23B C23 H23C 109.5 . . ?
C22 C24 H24A 109.5 . . ?
C22 C24 H24B 109.5 . . ?
H24A C24 H24B 109.5 . . ?
C22 C24 H24C 109.5 . . ?
H24A C24 H24C 109.5 . . ?
H24B C24 H24C 109.5 . . ?
C30 C25 C26 122.12(13) . . ?
C30 C25 N2 119.22(13) . . ?
C26 C25 N2 118.66(13) . . ?
C27 C26 C25 117.59(14) . . ?
C27 C26 C31 120.00(14) . . ?
C25 C26 C31 122.37(13) . . ?
C28 C27 C26 121.29(15) . . ?
C28 C27 H27A 119.4 . . ?
C26 C27 H27A 119.4 . . ?
C29 C28 C27 120.08(15) . . ?
C29 C28 H28A 120.0 . . ?
C27 C28 H28A 120.0 . . ?
C28 C29 C30 121.37(14) . . ?
C28 C29 H29A 119.3 . . ?
C30 C29 H29A 119.3 . . ?
C29 C30 C25 117.49(14) . . ?
C29 C30 C34 121.21(14) . . ?
C25 C30 C34 121.25(13) . . ?
C26 C31 C32 112.99(14) . . ?
C26 C31 C33 110.10(14) . . ?
C32 C31 C33 110.69(15) . . ?
C26 C31 H31A 107.6 . . ?
C32 C31 H31A 107.6 . . ?
C33 C31 H31A 107.6 . . ?
C31 C32 H32A 109.5 . . ?
C31 C32 H32B 109.5 . . ?
H32A C32 H32B 109.5 . . ?
C31 C32 H32C 109.5 . . ?
H32A C32 H32C 109.5 . . ?
H32B C32 H32C 109.5 . . ?
C31 C33 H33A 109.5 . . ?
C31 C33 H33B 109.5 . . ?
H33A C33 H33B 109.5 . . ?
C31 C33 H33C 109.5 . . ?
H33A C33 H33C 109.5 . . ?
H33B C33 H33C 109.5 . . ?
C30 C34 C36 113.06(15) . . ?
C30 C34 C35 110.78(13) . . ?
C36 C34 C35 110.45(15) . . ?
C30 C34 H34A 107.4 . . ?
C36 C34 H34A 107.4 . . ?
C35 C34 H34A 107.4 . . ?
C34 C35 H35A 109.5 . . ?
C34 C35 H35B 109.5 . . ?
H35A C35 H35B 109.5 . . ?
C34 C35 H35C 109.5 . . ?
H35A C35 H35C 109.5 . . ?
H35B C35 H35C 109.5 . . ?
C34 C36 H36A 109.5 . . ?
C34 C36 H36B 109.5 . . ?
H36A C36 H36B 109.5 . . ?
C34 C36 H36C 109.5 . . ?
H36A C36 H36C 109.5 . . ?
H36B C36 H36C 109.5 . . ?
N3 C37 C38 117.01(13) . . ?
N3 C37 C41 134.59(13) . . ?
C38 C37 C41 108.39(12) . . ?
N4 C38 C37 117.10(12) . . ?
N4 C38 C39 134.25(13) . . ?
C37 C38 C39 108.64(12) . . ?
C48 C39 C40 118.67(14) . . ?
C48 C39 C38 135.90(14) . . ?
C40 C39 C38 105.41(12) . . ?
C45 C40 C39 124.02(14) . . ?
C45 C40 C41 123.68(14) . . ?
C39 C40 C41 112.30(13) . . ?
C42 C41 C40 118.46(14) . . ?
C42 C41 C37 136.32(14) . . ?
C40 C41 C37 105.21(12) . . ?
C41 C42 C43 118.49(14) . . ?
C41 C42 H42A 120.8 . . ?
C43 C42 H42A 120.8 . . ?
C44 C43 C42 122.60(15) . . ?
C44 C43 H43A 118.7 . . ?
C42 C43 H43A 118.7 . . ?
C43 C44 C45 120.22(15) . . ?
C43 C44 H44A 119.9 . . ?
C45 C44 H44A 119.9 . . ?
C40 C45 C44 116.50(14) . . ?
C40 C45 C46 116.00(14) . . ?
C44 C45 C46 127.50(14) . . ?
C47 C46 C45 120.25(14) . . ?
C47 C46 H46A 119.9 . . ?
C45 C46 H46A 119.9 . . ?
C46 C47 C48 122.87(15) . . ?
C46 C47 H47A 118.6 . . ?
C48 C47 H47A 118.6 . . ?
C39 C48 C47 118.17(15) . . ?
C39 C48 H48A 120.9 . . ?
C47 C48 H48A 120.9 . . ?
C54 C49 C50 122.25(14) . . ?
C54 C49 N3 119.81(13) . . ?
C50 C49 N3 117.93(13) . . ?
C51 C50 C49 117.45(15) . . ?
C51 C50 C55 121.61(15) . . ?
C49 C50 C55 120.93(14) . . ?
C52 C51 C50 121.13(16) . . ?
C52 C51 H51A 119.4 . . ?
C50 C51 H51A 119.4 . . ?
C53 C52 C51 120.17(15) . . ?
C53 C52 H52A 119.9 . . ?
C51 C52 H52A 119.9 . . ?
C52 C53 C54 121.35(16) . . ?
C52 C53 H53A 119.3 . . ?
C54 C53 H53A 119.3 . . ?
C53 C54 C49 117.46(15) . . ?
C53 C54 C58 119.84(15) . . ?
C49 C54 C58 122.59(14) . . ?
C50 C55 C56 112.40(15) . . ?
C50 C55 C57 110.69(15) . . ?
C56 C55 C57 111.06(16) . . ?
C50 C55 H55A 107.5 . . ?
C56 C55 H55A 107.5 . . ?
C57 C55 H55A 107.5 . . ?
C55 C56 H56A 109.5 . . ?
C55 C56 H56B 109.5 . . ?
H56A C56 H56B 109.5 . . ?
C55 C56 H56C 109.5 . . ?
H56A C56 H56C 109.5 . . ?
H56B C56 H56C 109.5 . . ?
C55 C57 H57A 109.5 . . ?
C55 C57 H57B 109.5 . . ?
H57A C57 H57B 109.5 . . ?
C55 C57 H57C 109.5 . . ?
H57A C57 H57C 109.5 . . ?
H57B C57 H57C 109.5 . . ?
C54 C58 C60 113.01(15) . . ?
C54 C58 C59 109.28(15) . . ?
C60 C58 C59 110.77(15) . . ?
C54 C58 H58A 107.9 . . ?
C60 C58 H58A 107.9 . . ?
C59 C58 H58A 107.9 . . ?
C58 C59 H59A 109.5 . . ?
C58 C59 H59B 109.5 . . ?
H59A C59 H59B 109.5 . . ?
C58 C59 H59C 109.5 . . ?
H59A C59 H59C 109.5 . . ?
H59B C59 H59C 109.5 . . ?
C58 C60 H60A 109.5 . . ?
C58 C60 H60B 109.5 . . ?
H60A C60 H60B 109.5 . . ?
C58 C60 H60C 109.5 . . ?
H60A C60 H60C 109.5 . . ?
H60B C60 H60C 109.5 . . ?
C66 C61 C62 122.05(14) . . ?
C66 C61 N4 119.07(14) . . ?
C62 C61 N4 118.88(14) . . ?
C63 C62 C61 117.64(15) . . ?
C63 C62 C67 120.63(15) . . ?
C61 C62 C67 121.68(14) . . ?
C64 C63 C62 121.02(17) . . ?
C64 C63 H63A 119.5 . . ?
C62 C63 H63A 119.5 . . ?
C65 C64 C63 120.39(16) . . ?
C65 C64 H64A 119.8 . . ?
C63 C64 H64A 119.8 . . ?
C64 C65 C66 121.10(16) . . ?
C64 C65 H65A 119.4 . . ?
C66 C65 H65A 119.4 . . ?
C65 C66 C61 117.79(15) . . ?
C65 C66 C70 120.65(15) . . ?
C61 C66 C70 121.53(14) . . ?
C62 C67 C68 110.90(15) . . ?
C62 C67 C69 113.01(15) . . ?
C68 C67 C69 109.75(17) . . ?
C62 C67 H67A 107.7 . . ?
C68 C67 H67A 107.7 . . ?
C69 C67 H67A 107.7 . . ?
C67 C68 H68A 109.5 . . ?
C67 C68 H68B 109.5 . . ?
H68A C68 H68B 109.5 . . ?
C67 C68 H68C 109.5 . . ?
H68A C68 H68C 109.5 . . ?
H68B C68 H68C 109.5 . . ?
C67 C69 H69A 109.5 . . ?
C67 C69 H69B 109.5 . . ?
H69A C69 H69B 109.5 . . ?
C67 C69 H69C 109.5 . . ?
H69A C69 H69C 109.5 . . ?
H69B C69 H69C 109.5 . . ?
C66 C70 C72 112.89(14) . . ?
C66 C70 C71 110.19(14) . . ?
C72 C70 C71 111.00(15) . . ?
C66 C70 H70A 107.5 . . ?
C72 C70 H70A 107.5 . . ?
C71 C70 H70A 107.5 . . ?
C70 C71 H71A 109.5 . . ?
C70 C71 H71B 109.5 . . ?
H71A C71 H71B 109.5 . . ?
C70 C71 H71C 109.5 . . ?
H71A C71 H71C 109.5 . . ?
H71B C71 H71C 109.5 . . ?
C70 C72 H72A 109.5 . . ?
C70 C72 H72B 109.5 . . ?
H72A C72 H72B 109.5 . . ?
C70 C72 H72C 109.5 . . ?
H72A C72 H72C 109.5 . . ?
H72B C72 H72C 109.5 . . ?
N5 C73 O3 125.53(15) . . ?
N5 C73 O2 118.51(14) . . ?
O3 C73 O2 115.94(14) . . ?
C79 C74 C75 116.84(17) . . ?
C79 C74 N5 128.26(17) . . ?
C75 C74 N5 114.88(17) . . ?
C76 C75 C74 123.3(2) . . ?
C76 C75 H75A 118.3 . . ?
C74 C75 H75A 118.3 . . ?
C75 C76 C77 118.7(2) . . ?
C75 C76 H76A 120.7 . . ?
C77 C76 H76A 120.7 . . ?
C78 C77 C76 119.55(18) . . ?
C78 C77 H77A 120.2 . . ?
C76 C77 H77A 120.2 . . ?
C77 C78 C79 120.3(2) . . ?
C77 C78 H78A 119.8 . . ?
C79 C78 H78A 119.8 . . ?
C74 C79 C78 121.2(2) . . ?
C74 C79 H79A 119.4 . . ?
C78 C79 H79A 119.4 . . ?
C2S C1S C6S 120.63(17) . . ?
C2S C1S H1SA 119.7 . . ?
C6S C1S H1SA 119.7 . . ?
C3S C2S C1S 119.55(17) . . ?
C3S C2S H2SA 120.2 . . ?
C1S C2S H2SA 120.2 . . ?
C2S C3S C4S 119.81(19) . . ?
C2S C3S H3SA 120.1 . . ?
C4S C3S H3SA 120.1 . . ?
C5S C4S C3S 120.37(19) . . ?
C5S C4S H4SA 119.8 . . ?
C3S C4S H4SA 119.8 . . ?
C6S C5S C4S 120.11(19) . . ?
C6S C5S H5SA 119.9 . . ?
C4S C5S H5SA 119.9 . . ?
C5S C6S C1S 119.52(18) . . ?
C5S C6S H6SA 120.2 . . ?
C1S C6S H6SA 120.2 . . ?
C9S C7S C8S 120.3(2) 3_677 . ?
C9S C7S H7SA 119.9 3_677 . ?
C8S C7S H7SA 119.9 . . ?
C7S C8S C9S 119.6(3) . . ?
C7S C8S H8SA 120.2 . . ?
C9S C8S H8SA 120.2 . . ?
C7S C9S C8S 120.1(2) 3_677 . ?
C7S C9S H9SA 120.0 3_677 . ?
C8S C9S H9SA 120.0 . . ?
C11S C10S C15S 120.0 . . ?
C11S C10S H10B 120.0 . . ?
C15S C10S H10B 120.0 . . ?
C12S C11S C10S 120.0 . . ?
C12S C11S H11B 120.0 . . ?
C10S C11S H11B 120.0 . . ?
C13S C12S C11S 120.0 . . ?
C13S C12S H12B 120.0 . . ?
C11S C12S H12B 120.0 . . ?
C12S C13S C14S 120.0 . . ?
C12S C13S H13A 120.0 . . ?
C14S C13S H13A 120.0 . . ?
C15S C14S C13S 120.0 . . ?
C15S C14S H14A 120.0 . . ?
C13S C14S H14A 120.0 . . ?
C14S C15S C10S 120.0 . . ?
C14S C15S H15B 120.0 . . ?
C10S C15S H15B 120.0 . . ?
C11Q C10Q C15Q 120.0 . . ?
C11Q C10Q H10C 120.0 . . ?
C15Q C10Q H10C 120.0 . . ?
C10Q C11Q C12Q 120.0 . . ?
C10Q C11Q H11C 120.0 . . ?
C12Q C11Q H11C 120.0 . . ?
C11Q C12Q C13Q 120.0 . . ?
C11Q C12Q H12C 120.0 . . ?
C13Q C12Q H12C 120.0 . . ?
C12Q C13Q C14Q 120.0 . . ?
C12Q C13Q H13B 120.0 . . ?
C14Q C13Q H13B 120.0 . . ?
C15Q C14Q C13Q 120.0 . . ?
C15Q C14Q H14B 120.0 . . ?
C13Q C14Q H14B 120.0 . . ?
C14Q C15Q C10Q 120.0 . . ?
C14Q C15Q H15C 120.0 . . ?
C10Q C15Q H15C 120.0 . . ?

loop_
_geom_bond_atom_site_label_1
_geom_bond_atom_site_label_2
_geom_bond_distance
_geom_bond_site_symmetry_2
_geom_bond_publ_flag
Al1 O1 1.6924(11) . ?
Al1 O3 1.7571(12) . ?
Al1 N2 1.8898(13) . ?
Al1 N1 1.9069(13) . ?
Al1 Al2 2.9001(6) . ?
Al2 O1 1.6922(12) . ?
Al2 O2 1.7622(12) . ?
Al2 N4 1.8916(13) . ?
Al2 N3 1.9099(13) . ?
O2 C73 1.3398(19) . ?
O3 C73 1.3180(19) . ?
N1 C1 1.3389(18) . ?
N1 C13 1.4383(18) . ?
N2 C2 1.3395(18) . ?
N2 C25 1.4392(18) . ?
N3 C37 1.3367(18) . ?
N3 C49 1.4373(18) . ?
N4 C38 1.3391(19) . ?
N4 C61 1.4363(18) . ?
N5 C73 1.282(2) . ?
N5 C74 1.415(2) . ?
C1 C2 1.4360(19) . ?
C1 C5 1.459(2) . ?
C2 C3 1.4583(19) . ?
C3 C12 1.378(2) . ?
C3 C4 1.421(2) . ?
C4 C9 1.393(2) . ?
C4 C5 1.424(2) . ?
C5 C6 1.380(2) . ?
C6 C7 1.418(2) . ?
C6 H6A 0.9500 . ?
C7 C8 1.375(2) . ?
C7 H7A 0.9500 . ?
C8 C9 1.423(2) . ?
C8 H8A 0.9500 . ?
C9 C10 1.425(2) . ?
C10 C11 1.372(2) . ?
C10 H10A 0.9500 . ?
C11 C12 1.420(2) . ?
C11 H11A 0.9500 . ?
C12 H12A 0.9500 . ?
C13 C18 1.403(2) . ?
C13 C14 1.403(2) . ?
C14 C15 1.397(2) . ?
C14 C19 1.517(3) . ?
C15 C16 1.380(3) . ?
C15 H15A 0.9500 . ?
C16 C17 1.379(3) . ?
C16 H16A 0.9500 . ?
C17 C18 1.398(2) . ?
C17 H17A 0.9500 . ?
C18 C22 1.519(2) . ?
C19 C20 1.512(3) . ?
C19 C21 1.525(3) . ?
C19 H19A 1.0000 . ?
C20 H20A 0.9800 . ?
C20 H20B 0.9800 . ?
C20 H20C 0.9800 . ?
C21 H21A 0.9800 . ?
C21 H21B 0.9800 . ?
C21 H21C 0.9800 . ?
C22 C23 1.526(3) . ?
C22 C24 1.528(3) . ?
C22 H22A 1.0000 . ?
C23 H23A 0.9800 . ?
C23 H23B 0.9800 . ?
C23 H23C 0.9800 . ?
C24 H24A 0.9800 . ?
C24 H24B 0.9800 . ?
C24 H24C 0.9800 . ?
C25 C30 1.403(2) . ?
C25 C26 1.409(2) . ?
C26 C27 1.389(2) . ?
C26 C31 1.523(2) . ?
C27 C28 1.384(2) . ?
C27 H27A 0.9500 . ?
C28 C29 1.380(2) . ?
C28 H28A 0.9500 . ?
C29 C30 1.395(2) . ?
C29 H29A 0.9500 . ?
C30 C34 1.513(2) . ?
C31 C32 1.523(2) . ?
C31 C33 1.529(2) . ?
C31 H31A 1.0000 . ?
C32 H32A 0.9800 . ?
C32 H32B 0.9800 . ?
C32 H32C 0.9800 . ?
C33 H33A 0.9800 . ?
C33 H33B 0.9800 . ?
C33 H33C 0.9800 . ?
C34 C36 1.529(2) . ?
C34 C35 1.534(2) . ?
C34 H34A 1.0000 . ?
C35 H35A 0.9800 . ?
C35 H35B 0.9800 . ?
C35 H35C 0.9800 . ?
C36 H36A 0.9800 . ?
C36 H36B 0.9800 . ?
C36 H36C 0.9800 . ?
C37 C38 1.435(2) . ?
C37 C41 1.463(2) . ?
C38 C39 1.458(2) . ?
C39 C48 1.375(2) . ?
C39 C40 1.420(2) . ?
C40 C45 1.393(2) . ?
C40 C41 1.425(2) . ?
C41 C42 1.379(2) . ?
C42 C43 1.417(2) . ?
C42 H42A 0.9500 . ?
C43 C44 1.376(2) . ?
C43 H43A 0.9500 . ?
C44 C45 1.419(2) . ?
C44 H44A 0.9500 . ?
C45 C46 1.423(2) . ?
C46 C47 1.373(2) . ?
C46 H46A 0.9500 . ?
C47 C48 1.417(2) . ?
C47 H47A 0.9500 . ?
C48 H48A 0.9500 . ?
C49 C54 1.399(2) . ?
C49 C50 1.403(2) . ?
C50 C51 1.398(2) . ?
C50 C55 1.514(2) . ?
C51 C52 1.380(3) . ?
C51 H51A 0.9500 . ?
C52 C53 1.377(3) . ?
C52 H52A 0.9500 . ?
C53 C54 1.396(2) . ?
C53 H53A 0.9500 . ?
C54 C58 1.513(2) . ?
C55 C56 1.529(3) . ?
C55 C57 1.531(3) . ?
C55 H55A 1.0000 . ?
C56 H56A 0.9800 . ?
C56 H56B 0.9800 . ?
C56 H56C 0.9800 . ?
C57 H57A 0.9800 . ?
C57 H57B 0.9800 . ?
C57 H57C 0.9800 . ?
C58 C60 1.527(3) . ?
C58 C59 1.531(3) . ?
C58 H58A 1.0000 . ?
C59 H59A 0.9800 . ?
C59 H59B 0.9800 . ?
C59 H59C 0.9800 . ?
C60 H60A 0.9800 . ?
C60 H60B 0.9800 . ?
C60 H60C 0.9800 . ?
C61 C66 1.401(2) . ?
C61 C62 1.408(2) . ?
C62 C63 1.396(2) . ?
C62 C67 1.522(2) . ?
C63 C64 1.385(3) . ?
C63 H63A 0.9500 . ?
C64 C65 1.376(3) . ?
C64 H64A 0.9500 . ?
C65 C66 1.399(2) . ?
C65 H65A 0.9500 . ?
C66 C70 1.515(2) . ?
C67 C68 1.526(3) . ?
C67 C69 1.530(3) . ?
C67 H67A 1.0000 . ?
C68 H68A 0.9800 . ?
C68 H68B 0.9800 . ?
C68 H68C 0.9800 . ?
C69 H69A 0.9800 . ?
C69 H69B 0.9800 . ?
C69 H69C 0.9800 . ?
C70 C72 1.529(2) . ?
C70 C71 1.533(2) . ?
C70 H70A 1.0000 . ?
C71 H71A 0.9800 . ?
C71 H71B 0.9800 . ?
C71 H71C 0.9800 . ?
C72 H72A 0.9800 . ?
C72 H72B 0.9800 . ?
C72 H72C 0.9800 . ?
C74 C79 1.393(3) . ?
C74 C75 1.396(3) . ?
C75 C76 1.380(3) . ?
C75 H75A 0.9500 . ?
C76 C77 1.402(4) . ?
C76 H76A 0.9500 . ?
C77 C78 1.388(3) . ?
C77 H77A 0.9500 . ?
C78 C79 1.398(2) . ?
C78 H78A 0.9500 . ?
C79 H79A 0.9500 . ?
C1S C2S 1.380(3) . ?
C1S C6S 1.387(3) . ?
C1S H1SA 0.9500 . ?
C2S C3S 1.379(3) . ?
C2S H2SA 0.9500 . ?
C3S C4S 1.386(3) . ?
C3S H3SA 0.9500 . ?
C4S C5S 1.376(3) . ?
C4S H4SA 0.9500 . ?
C5S C6S 1.375(3) . ?
C5S H5SA 0.9500 . ?
C6S H6SA 0.9500 . ?
C7S C9S 1.354(4) 3_677 ?
C7S C8S 1.355(4) . ?
C7S H7SA 0.9500 . ?
C8S C9S 1.376(4) . ?
C8S H8SA 0.9500 . ?
C9S H9SA 0.9500 . ?
C10S C11S 1.3900 . ?
C10S C15S 1.3900 . ?
C10S H10B 0.9500 . ?
C11S C12S 1.3900 . ?
C11S H11B 0.9500 . ?
C12S C13S 1.3900 . ?
C12S H12B 0.9500 . ?
C13S C14S 1.3900 . ?
C13S H13A 0.9500 . ?
C14S C15S 1.3900 . ?
C14S H14A 0.9500 . ?
C15S H15B 0.9500 . ?
C10Q C11Q 1.3900 . ?
C10Q C15Q 1.3900 . ?
C10Q H10C 0.9500 . ?
C11Q C12Q 1.3900 . ?
C11Q H11C 0.9500 . ?
C12Q C13Q 1.3900 . ?
C12Q H12C 0.9500 . ?
C13Q C14Q 1.3900 . ?
C13Q H13B 0.9500 . ?
C14Q C15Q 1.3900 . ?
C14Q H14B 0.9500 . ?
C15Q H15C 0.9500 . ?

loop_
_geom_hbond_atom_site_label_D
_geom_hbond_atom_site_label_H
_geom_hbond_atom_site_label_A
_geom_hbond_distance_DH
_geom_hbond_distance_HA
_geom_hbond_distance_DA
_geom_hbond_angle_DHA
_geom_hbond_site_symmetry_A
_geom_hbond_publ_flag
C79 H79A O3 0.95 2.23 2.824(2) 119.7 . yes

loop_
_geom_torsion_atom_site_label_1
_geom_torsion_atom_site_label_2
_geom_torsion_atom_site_label_3
_geom_torsion_atom_site_label_4
_geom_torsion
_geom_torsion_site_symmetry_1
_geom_torsion_site_symmetry_2
_geom_torsion_site_symmetry_3
_geom_torsion_site_symmetry_4
_geom_torsion_publ_flag
O2 Al2 O1 Al1 -11.51(9) . . . . ?
N4 Al2 O1 Al1 -139.04(7) . . . . ?
N3 Al2 O1 Al1 112.34(8) . . . . ?
O3 Al1 O1 Al2 -4.54(9) . . . . ?
N2 Al1 O1 Al2 -132.09(7) . . . . ?
N1 Al1 O1 Al2 119.56(8) . . . . ?
O1 Al2 O2 C73 24.24(15) . . . . ?
N4 Al2 O2 C73 156.52(13) . . . . ?
N3 Al2 O2 C73 -109.45(14) . . . . ?
Al1 Al2 O2 C73 18.22(13) . . . . ?
O1 Al1 O3 C73 21.91(16) . . . . ?
N2 Al1 O3 C73 152.87(13) . . . . ?
N1 Al1 O3 C73 -112.67(14) . . . . ?
Al2 Al1 O3 C73 19.52(13) . . . . ?
O1 Al1 N2 C2 -135.44(9) . . . . ?
O3 Al1 N2 C2 97.91(10) . . . . ?
N1 Al1 N2 C2 -7.56(10) . . . . ?
Al2 Al1 N2 C2 -167.83(7) . . . . ?
O1 Al1 N2 C25 33.46(15) . . . . ?
O3 Al1 N2 C25 -93.19(14) . . . . ?
N1 Al1 N2 C25 161.34(13) . . . . ?
Al2 Al1 N2 C25 1.07(16) . . . . ?
O1 Al2 N4 C38 -140.89(10) . . . . ?
O2 Al2 N4 C38 91.93(11) . . . . ?
N3 Al2 N4 C38 -13.69(11) . . . . ?
Al1 Al2 N4 C38 -171.86(8) . . . . ?
O1 Al2 N4 C61 38.06(16) . . . . ?
O2 Al2 N4 C61 -89.13(15) . . . . ?
N3 Al2 N4 C61 165.25(15) . . . . ?
Al1 Al2 N4 C61 7.08(18) . . . . ?
C13 N1 C1 C2 175.82(13) . . . . ?
Al1 N1 C1 C2 -5.82(16) . . . . ?
C13 N1 C1 C5 -1.4(2) . . . . ?
Al1 N1 C1 C5 176.92(14) . . . . ?
C25 N2 C2 C1 -164.60(12) . . . . ?
Al1 N2 C2 C1 6.20(15) . . . . ?
C25 N2 C2 C3 13.3(2) . . . . ?
Al1 N2 C2 C3 -175.87(14) . . . . ?
N1 C1 C2 N2 -0.2(2) . . . . ?
C5 C1 C2 N2 177.71(12) . . . . ?
N1 C1 C2 C3 -178.65(13) . . . . ?
C5 C1 C2 C3 -0.72(16) . . . . ?
N2 C2 C3 C12 0.6(3) . . . . ?
C1 C2 C3 C12 178.68(16) . . . . ?
N2 C2 C3 C4 -179.03(15) . . . . ?
C1 C2 C3 C4 -0.98(16) . . . . ?
C12 C3 C4 C9 0.5(2) . . . . ?
C2 C3 C4 C9 -179.73(13) . . . . ?
C12 C3 C4 C5 -177.30(13) . . . . ?
C2 C3 C4 C5 2.43(16) . . . . ?
C9 C4 C5 C6 -2.6(2) . . . . ?
C3 C4 C5 C6 175.26(13) . . . . ?
C9 C4 C5 C1 179.30(14) . . . . ?
C3 C4 C5 C1 -2.86(16) . . . . ?
N1 C1 C5 C6 1.9(3) . . . . ?
C2 C1 C5 C6 -175.49(17) . . . . ?
N1 C1 C5 C4 179.54(16) . . . . ?
C2 C1 C5 C4 2.12(16) . . . . ?
C4 C5 C6 C7 2.1(2) . . . . ?
C1 C5 C6 C7 179.44(16) . . . . ?
C5 C6 C7 C8 0.3(2) . . . . ?
C6 C7 C8 C9 -2.4(2) . . . . ?
C3 C4 C9 C8 -177.05(14) . . . . ?
C5 C4 C9 C8 0.6(2) . . . . ?
C3 C4 C9 C10 0.7(2) . . . . ?
C5 C4 C9 C10 178.28(14) . . . . ?
C7 C8 C9 C4 1.9(2) . . . . ?
C7 C8 C9 C10 -175.51(15) . . . . ?
C4 C9 C10 C11 -1.3(2) . . . . ?
C8 C9 C10 C11 176.18(15) . . . . ?
C9 C10 C11 C12 0.7(2) . . . . ?
C4 C3 C12 C11 -1.2(2) . . . . ?
C2 C3 C12 C11 179.21(16) . . . . ?
C10 C11 C12 C3 0.6(2) . . . . ?
C1 N1 C13 C18 83.97(18) . . . . ?
Al1 N1 C13 C18 -93.87(17) . . . . ?
C1 N1 C13 C14 -94.78(17) . . . . ?
Al1 N1 C13 C14 87.39(18) . . . . ?
C18 C13 C14 C15 -4.5(2) . . . . ?
N1 C13 C14 C15 174.21(15) . . . . ?
C18 C13 C14 C19 176.59(16) . . . . ?
N1 C13 C14 C19 -4.7(2) . . . . ?
C13 C14 C15 C16 1.3(3) . . . . ?
C19 C14 C15 C16 -179.81(18) . . . . ?
C14 C15 C16 C17 1.8(3) . . . . ?
C15 C16 C17 C18 -1.8(3) . . . . ?
C16 C17 C18 C13 -1.3(2) . . . . ?
C16 C17 C18 C22 178.73(16) . . . . ?
C14 C13 C18 C17 4.5(2) . . . . ?
N1 C13 C18 C17 -174.19(14) . . . . ?
C14 C13 C18 C22 -175.50(15) . . . . ?
N1 C13 C18 C22 5.8(2) . . . . ?
C15 C14 C19 C20 -75.5(2) . . . . ?
C13 C14 C19 C20 103.4(2) . . . . ?
C15 C14 C19 C21 48.5(2) . . . . ?
C13 C14 C19 C21 -132.62(18) . . . . ?
C17 C18 C22 C23 71.8(2) . . . . ?
C13 C18 C22 C23 -108.18(18) . . . . ?
C17 C18 C22 C24 -51.7(2) . . . . ?
C13 C18 C22 C24 128.29(17) . . . . ?
C2 N2 C25 C30 -112.49(15) . . . . ?
Al1 N2 C25 C30 79.44(17) . . . . ?
C2 N2 C25 C26 66.99(17) . . . . ?
Al1 N2 C25 C26 -101.08(15) . . . . ?
C30 C25 C26 C27 2.8(2) . . . . ?
N2 C25 C26 C27 -176.68(13) . . . . ?
C30 C25 C26 C31 -175.01(14) . . . . ?
N2 C25 C26 C31 5.5(2) . . . . ?
C25 C26 C27 C28 -1.3(2) . . . . ?
C31 C26 C27 C28 176.58(15) . . . . ?
C26 C27 C28 C29 -0.9(2) . . . . ?
C27 C28 C29 C30 1.6(2) . . . . ?
C28 C29 C30 C25 -0.1(2) . . . . ?
C28 C29 C30 C34 177.35(15) . . . . ?
C26 C25 C30 C29 -2.1(2) . . . . ?
N2 C25 C30 C29 177.36(13) . . . . ?
C26 C25 C30 C34 -179.58(14) . . . . ?
N2 C25 C30 C34 -0.1(2) . . . . ?
C27 C26 C31 C32 34.3(2) . . . . ?
C25 C26 C31 C32 -148.00(16) . . . . ?
C27 C26 C31 C33 -90.06(18) . . . . ?
C25 C26 C31 C33 87.68(18) . . . . ?
C29 C30 C34 C36 29.4(2) . . . . ?
C25 C30 C34 C36 -153.17(15) . . . . ?
C29 C30 C34 C35 -95.14(18) . . . . ?
C25 C30 C34 C35 82.24(18) . . . . ?
C49 N3 C37 C38 175.98(13) . . . . ?
Al2 N3 C37 C38 -10.87(16) . . . . ?
C49 N3 C37 C41 -3.3(2) . . . . ?
Al2 N3 C37 C41 169.81(15) . . . . ?
C61 N4 C38 C37 -168.06(14) . . . . ?
Al2 N4 C38 C37 11.05(16) . . . . ?
C61 N4 C38 C39 12.3(3) . . . . ?
Al2 N4 C38 C39 -168.57(15) . . . . ?
N3 C37 C38 N4 0.0(2) . . . . ?
C41 C37 C38 N4 179.46(13) . . . . ?
N3 C37 C38 C39 179.68(13) . . . . ?
C41 C37 C38 C39 -0.83(17) . . . . ?
N4 C38 C39 C48 0.6(3) . . . . ?
C37 C38 C39 C48 -179.07(18) . . . . ?
N4 C38 C39 C40 179.31(17) . . . . ?
C37 C38 C39 C40 -0.33(16) . . . . ?
C48 C39 C40 C45 0.4(2) . . . . ?
C38 C39 C40 C45 -178.61(14) . . . . ?
C48 C39 C40 C41 -179.56(14) . . . . ?
C38 C39 C40 C41 1.44(17) . . . . ?
C45 C40 C41 C42 -2.2(2) . . . . ?
C39 C40 C41 C42 177.71(14) . . . . ?
C45 C40 C41 C37 178.11(14) . . . . ?
C39 C40 C41 C37 -1.94(17) . . . . ?
N3 C37 C41 C42 1.5(3) . . . . ?
C38 C37 C41 C42 -177.90(17) . . . . ?
N3 C37 C41 C40 -178.99(16) . . . . ?
C38 C37 C41 C40 1.65(16) . . . . ?
C40 C41 C42 C43 1.1(2) . . . . ?
C37 C41 C42 C43 -179.35(16) . . . . ?
C41 C42 C43 C44 0.9(2) . . . . ?
C42 C43 C44 C45 -2.1(3) . . . . ?
C39 C40 C45 C44 -178.79(15) . . . . ?
C41 C40 C45 C44 1.2(2) . . . . ?
C39 C40 C45 C46 0.3(2) . . . . ?
C41 C40 C45 C46 -179.71(14) . . . . ?
C43 C44 C45 C40 1.0(2) . . . . ?
C43 C44 C45 C46 -178.04(17) . . . . ?
C40 C45 C46 C47 -0.9(2) . . . . ?
C44 C45 C46 C47 178.13(17) . . . . ?
C45 C46 C47 C48 0.7(3) . . . . ?
C40 C39 C48 C47 -0.6(2) . . . . ?
C38 C39 C48 C47 178.04(17) . . . . ?
C46 C47 C48 C39 0.0(3) . . . . ?
C37 N3 C49 C54 81.49(18) . . . . ?
Al2 N3 C49 C54 -89.42(18) . . . . ?
C37 N3 C49 C50 -97.36(17) . . . . ?
Al2 N3 C49 C50 91.74(17) . . . . ?
C54 C49 C50 C51 -4.4(2) . . . . ?
N3 C49 C50 C51 174.44(14) . . . . ?
C54 C49 C50 C55 176.87(15) . . . . ?
N3 C49 C50 C55 -4.3(2) . . . . ?
C49 C50 C51 C52 0.8(2) . . . . ?
C55 C50 C51 C52 179.59(16) . . . . ?
C50 C51 C52 C53 2.2(3) . . . . ?
C51 C52 C53 C54 -1.8(3) . . . . ?
C52 C53 C54 C49 -1.5(3) . . . . ?
C52 C53 C54 C58 174.79(16) . . . . ?
C50 C49 C54 C53 4.7(2) . . . . ?
N3 C49 C54 C53 -174.08(14) . . . . ?
C50 C49 C54 C58 -171.50(15) . . . . ?
N3 C49 C54 C58 9.7(2) . . . . ?
C51 C50 C55 C56 34.7(2) . . . . ?
C49 C50 C55 C56 -146.60(17) . . . . ?
C51 C50 C55 C57 -90.1(2) . . . . ?
C49 C50 C55 C57 88.57(19) . . . . ?
C53 C54 C58 C60 61.2(2) . . . . ?
C49 C54 C58 C60 -122.68(17) . . . . ?
C53 C54 C58 C59 -62.6(2) . . . . ?
C49 C54 C58 C59 113.49(17) . . . . ?
C38 N4 C61 C66 -104.12(17) . . . . ?
Al2 N4 C61 C66 77.04(19) . . . . ?
C38 N4 C61 C62 76.64(19) . . . . ?
Al2 N4 C61 C62 -102.20(16) . . . . ?
C66 C61 C62 C63 -0.7(2) . . . . ?
N4 C61 C62 C63 178.47(14) . . . . ?
C66 C61 C62 C67 -178.16(15) . . . . ?
N4 C61 C62 C67 1.0(2) . . . . ?
C61 C62 C63 C64 0.3(2) . . . . ?
C67 C62 C63 C64 177.75(16) . . . . ?
C62 C63 C64 C65 0.2(3) . . . . ?
C63 C64 C65 C66 -0.3(3) . . . . ?
C64 C65 C66 C61 -0.1(2) . . . . ?
C64 C65 C66 C70 -178.01(16) . . . . ?
C62 C61 C66 C65 0.7(2) . . . . ?
N4 C61 C66 C65 -178.56(14) . . . . ?
C62 C61 C66 C70 178.53(14) . . . . ?
N4 C61 C66 C70 -0.7(2) . . . . ?
C63 C62 C67 C68 -89.8(2) . . . . ?
C61 C62 C67 C68 87.6(2) . . . . ?
C63 C62 C67 C69 33.9(2) . . . . ?
C61 C62 C67 C69 -148.73(18) . . . . ?
C65 C66 C70 C72 -48.4(2) . . . . ?
C61 C66 C70 C72 133.76(16) . . . . ?
C65 C66 C70 C71 76.31(19) . . . . ?
C61 C66 C70 C71 -101.50(17) . . . . ?
C74 N5 C73 O3 2.8(3) . . . . ?
C74 N5 C73 O2 -175.93(15) . . . . ?
Al1 O3 C73 N5 167.22(13) . . . . ?
Al1 O3 C73 O2 -14.0(2) . . . . ?
Al2 O2 C73 N5 166.90(12) . . . . ?
Al2 O2 C73 O3 -12.0(2) . . . . ?
C73 N5 C74 C79 6.8(3) . . . . ?
C73 N5 C74 C75 -174.67(17) . . . . ?
C79 C74 C75 C76 -2.2(3) . . . . ?
N5 C74 C75 C76 179.06(17) . . . . ?
C74 C75 C76 C77 0.6(3) . . . . ?
C75 C76 C77 C78 0.9(3) . . . . ?
C76 C77 C78 C79 -0.8(3) . . . . ?
C75 C74 C79 C78 2.3(3) . . . . ?
N5 C74 C79 C78 -179.15(18) . . . . ?
C77 C78 C79 C74 -0.9(3) . . . . ?
C6S C1S C2S C3S 0.1(3) . . . . ?
C1S C2S C3S C4S 0.7(3) . . . . ?
C2S C3S C4S C5S -1.3(3) . . . . ?
C3S C4S C5S C6S 1.0(3) . . . . ?
C4S C5S C6S C1S -0.2(3) . . . . ?
C2S C1S C6S C5S -0.3(3) . . . . ?
C9S C7S C8S C9S 0.3(4) 3_677 . . . ?
C7S C8S C9S C7S -0.3(4) . . . 3_677 ?
C15S C10S C11S C12S 0.0 . . . . ?
C10S C11S C12S C13S 0.0 . . . . ?
C11S C12S C13S C14S 0.0 . . . . ?
C12S C13S C14S C15S 0.0 . . . . ?
C13S C14S C15S C10S 0.0 . . . . ?
C11S C10S C15S C14S 0.0 . . . . ?
C15Q C10Q C11Q C12Q 0.0 . . . . ?
C10Q C11Q C12Q C13Q 0.0 . . . . ?
C11Q C12Q C13Q C14Q 0.0 . . . . ?
C12Q C13Q C14Q C15Q 0.0 . . . . ?
C13Q C14Q C15Q C10Q 0.0 . . . . ?
C11Q C10Q C15Q C14Q 0.0 . . . . ?
